data_7060312
loop_
_publ_author_name
'Surov, Artem O.'
'Voronin, Alexander P.'
'Vasilev, Nikita A.'
'Ilyukhin, Andrey B.'
'Perlovich, German L.'

_publ_section_title
;
 Novel cocrystals of the potent 1,2,4-thiadiazole-based neuroprotector
 with carboxylic acids: virtual screening, crystal structures and
 solubility performance
;
_journal_issue 6
_journal_name_full 'New Journal of Chemistry'
_journal_page_first 3034
_journal_page_last 3047
_journal_paper_doi 10.1039/D0NJ05644H
_journal_volume 45
_journal_year 2021
_chemical_formula_moiety 'C11 H13 N3 O S, 0.5(C4 H4 O4)'
_chemical_formula_sum 'C13 H15 N3 O3 S'
_chemical_formula_weight 293.34
_space_group_IT_number 2
_space_group_name_Hall '-P 1'
_space_group_name_H-M_alt 'P -1'
_symmetry_cell_setting triclinic
_symmetry_Int_Tables_number 2
_symmetry_space_group_name_Hall '-P 1'
_symmetry_space_group_name_H-M 'P -1'
_atom_sites_solution_hydrogens mixed
_audit_conform_dict_location ftp://ftp.iucr.org/pub/cif_core.dic
_audit_conform_dict_name cif_core.dic
_audit_conform_dict_version 2.4.3
_audit_creation_date 2020-08-01T10:24:57-00:00
_audit_creation_method 'WinGX routine CIF_UPDATE'
_audit_update_record
;
2021-01-14 deposited with the CCDC.	2021-01-19 downloaded from the CCDC.
;
_cell_angle_alpha 84.8780(10)
_cell_angle_beta 85.1150(10)
_cell_angle_gamma 74.3440(10)
_cell_formula_units_Z 2
_cell_length_a 5.75080(10)
_cell_length_b 8.5166(2)
_cell_length_c 14.7464(3)
_cell_measurement_reflns_used 7881
_cell_measurement_temperature 296(2)
_cell_measurement_theta_max 78.19
_cell_measurement_theta_min 3.01
_cell_volume 691.26(2)
_computing_cell_refinement 'Bruker SAINT'
_computing_data_collection 'Bruker APEX3'
_computing_data_reduction 'Bruker SAINT'
_computing_molecular_graphics 'Bruker SHELXTL'
_computing_publication_material 'Bruker SHELXTL'
_computing_structure_refinement 'SHELXL-2018/3 (Sheldrick, 2018)'
_computing_structure_solution 'SHELXS-2018 (Sheldrick, 2015)'
_diffrn_ambient_temperature 296(2)
_diffrn_measured_fraction_theta_full 0.979
_diffrn_measured_fraction_theta_max 0.948
_diffrn_measurement_device_type 'Bruker AXS D8 VENTURE PHOTON III C14 IuS 3.0'
_diffrn_measurement_method '\w scans'
_diffrn_radiation_monochromator graphite
_diffrn_radiation_type CuK\a
_diffrn_radiation_wavelength 1.54178
_diffrn_reflns_av_R_equivalents 0.0286
_diffrn_reflns_av_unetI/netI 0.0259
_diffrn_reflns_Laue_measured_fraction_full 0.979
_diffrn_reflns_Laue_measured_fraction_max 0.948
_diffrn_reflns_limit_h_max 7
_diffrn_reflns_limit_h_min -7
_diffrn_reflns_limit_k_max 10
_diffrn_reflns_limit_k_min -10
_diffrn_reflns_limit_l_max 18
_diffrn_reflns_limit_l_min -18
_diffrn_reflns_number 10893
_diffrn_reflns_point_group_measured_fraction_full 0.979
_diffrn_reflns_point_group_measured_fraction_max 0.948
_diffrn_reflns_theta_full 67.679
_diffrn_reflns_theta_max 78.882
_diffrn_reflns_theta_min 8.41
_diffrn_standards_number 0
_exptl_absorpt_coefficient_mu 2.193
_exptl_absorpt_correction_T_max 0.7542
_exptl_absorpt_correction_T_min 0.4964
_exptl_absorpt_correction_type multi-scan
_exptl_absorpt_process_details
;
 SADABS 2016/2: Krause, L., Herbst-Irmer, R., Sheldrick G.M. & Stalke D.,
 J. Appl. Cryst. 48 (2015) 3-10
;
_exptl_crystal_colour colourless
_exptl_crystal_density_diffrn 1.409
_exptl_crystal_description plate
_exptl_crystal_F_000 308
_exptl_crystal_size_max 0.3
_exptl_crystal_size_mid 0.2
_exptl_crystal_size_min 0.08
_refine_diff_density_max 0.194
_refine_diff_density_min -0.368
_refine_diff_density_rms 0.034
_refine_ls_extinction_method none
_refine_ls_goodness_of_fit_ref 0.984
_refine_ls_hydrogen_treatment constr
_refine_ls_matrix_type full
_refine_ls_number_parameters 210
_refine_ls_number_reflns 2831
_refine_ls_number_restraints 0
_refine_ls_restrained_S_all 0.984
_refine_ls_R_factor_all 0.0397
_refine_ls_R_factor_gt 0.0374
_refine_ls_shift/su_max 0
_refine_ls_shift/su_mean 0
_refine_ls_structure_factor_coef Fsqd
_refine_ls_weighting_details 'w=1/[\s^2^(Fo^2^)+(0.0600P)^2^+0.2000P] where P=(Fo^2^+2Fc^2^)/3'
_refine_ls_weighting_scheme calc
_refine_ls_wR_factor_gt 0.1035
_refine_ls_wR_factor_ref 0.1058
_reflns_Friedel_coverage 0
_reflns_number_gt 2643
_reflns_number_total 2831
_reflns_threshold_expression 'I > 2\s(I)'
_cod_data_source_file d0nj05644h2.cif
_cod_data_source_block TDZH_FumAc
_cod_depositor_comments 'Adding full bibliography for 7060311--7060315.cif.'
_cod_database_code 7060312

loop_
_symmetry_equiv_pos_as_xyz
'x, y, z'
'-x, -y, -z'

loop_
_atom_site_label
_atom_site_type_symbol
_atom_site_fract_x
_atom_site_fract_y
_atom_site_fract_z
_atom_site_U_iso_or_equiv
_atom_site_adp_type
_atom_site_occupancy
_atom_site_site_symmetry_order
_atom_site_calc_flag
_atom_site_refinement_flags_posn
_atom_site_refinement_flags_adp
_atom_site_refinement_flags_occupancy
_atom_site_disorder_assembly
_atom_site_disorder_group
S1 S 0.96949(7) 0.58004(5) 0.13885(3) 0.05034(15) Uani 1 1 d . . . . .
N1 N 0.8822(3) 0.42122(17) 0.10854(9) 0.0526(3) Uani 1 1 d . . . . .
N2 N 0.6419(2) 0.49444(14) 0.23917(8) 0.0389(3) Uani 1 1 d . . . . .
N3 N 0.7326(2) 0.71466(15) 0.29640(8) 0.0426(3) Uani 1 1 d . . . . .
H3B H 0.61849 0.710325 0.337443 0.051 Uiso 1 1 calc R U . . .
C1 C 0.7127(3) 0.39550(17) 0.16835(9) 0.0397(3) Uani 1 1 d . . . . .
C2 C 0.7699(2) 0.60396(16) 0.23376(9) 0.0361(3) Uani 1 1 d . . . . .
C3 C 0.5938(3) 0.2603(2) 0.16271(11) 0.0506(4) Uani 1 1 d . . . . .
H3A H 0.420444 0.307337 0.161403 0.061 Uiso 0.55 1 calc R U P A 1
H3C H 0.622743 0.187842 0.217564 0.061 Uiso 0.55 1 calc R U P A 1
H3D H 0.443455 0.282354 0.200414 0.061 Uiso 0.45 1 calc R U P B 2
H3E H 0.698465 0.158317 0.18672 0.061 Uiso 0.45 1 calc R U P B 2
O1 O 0.6187(4) 0.0072(3) 0.09952(15) 0.0591(6) Uani 0.55 1 d . . P C 1
H1 H 0.636623 -0.045817 0.044667 0.071 Uiso 0.55 1 d R U P C 1
C4 C 0.6814(6) 0.1579(4) 0.07898(19) 0.0408(5) Uani 0.55 1 d . . P C 1
H4A H 0.857122 0.137577 0.067814 0.049 Uiso 0.55 1 calc R U P C 1
C5 C 0.5551(8) 0.2520(5) -0.0026(3) 0.0709(10) Uani 0.55 1 d . . P C 1
H5A H 0.600419 0.352709 -0.014792 0.106 Uiso 0.55 1 calc R U P C 1
H5B H 0.383131 0.27505 0.009998 0.106 Uiso 0.55 1 calc R U P C 1
H5C H 0.601491 0.187969 -0.054729 0.106 Uiso 0.55 1 calc R U P C 1
O1B O 0.3455(4) 0.1649(3) 0.06039(18) 0.0527(6) Uani 0.45 1 d . . P C 2
H1B H 0.219952 0.217359 0.071505 0.063 Uiso 0.45 1 d R U P C 2
C4B C 0.5387(8) 0.2407(5) 0.0613(3) 0.0466(8) Uani 0.45 1 d . . P C 2
H4BA H 0.5036 0.346265 0.025676 0.056 Uiso 0.45 1 calc R U P C 2
C5B C 0.7620(8) 0.1248(7) 0.0226(4) 0.0721(13) Uani 0.45 1 d . . P C 2
H5BA H 0.899906 0.165181 0.028902 0.108 Uiso 0.45 1 calc R U P C 2
H5BB H 0.745858 0.115362 -0.040813 0.108 Uiso 0.45 1 calc R U P C 2
H5BC H 0.78349 0.019354 0.054891 0.108 Uiso 0.45 1 calc R U P C 2
C6 C 0.8505(3) 0.83665(16) 0.30555(9) 0.0383(3) Uani 1 1 d . . . . .
C7 C 0.7603(3) 0.9384(2) 0.37633(11) 0.0498(4) Uani 1 1 d . . . . .
H7A H 0.628615 0.92398 0.414067 0.06 Uiso 1 1 calc R U . . .
C8 C 0.8665(4) 1.0609(2) 0.39058(13) 0.0615(5) Uani 1 1 d . . . . .
H8A H 0.805923 1.128494 0.438042 0.074 Uiso 1 1 calc R U . . .
C9 C 1.0621(4) 1.0837(2) 0.33486(13) 0.0607(5) Uani 1 1 d . . . . .
H9A H 1.132985 1.166307 0.344605 0.073 Uiso 1 1 calc R U . . .
C10 C 1.1510(3) 0.9831(2) 0.26481(12) 0.0528(4) Uani 1 1 d . . . . .
H10A H 1.282712 0.998071 0.227243 0.063 Uiso 1 1 calc R U . . .
C11 C 1.0464(3) 0.85974(18) 0.24964(11) 0.0459(3) Uani 1 1 d . . . . .
H11A H 1.107659 0.79259 0.202029 0.055 Uiso 1 1 calc R U . . .
O21 O 0.2894(2) 0.46411(14) 0.36400(7) 0.0527(3) Uani 1 1 d . . . . .
H21 H 0.408547 0.474062 0.322127 0.063 Uiso 1 1 d R U . . .
O22 O 0.3842(2) 0.65809(13) 0.43459(7) 0.0481(3) Uani 1 1 d . . . . .
C21 C 0.2641(3) 0.56164(17) 0.43018(9) 0.0403(3) Uani 1 1 d . . . . .
C22 C 0.0728(3) 0.54666(18) 0.50161(10) 0.0439(3) Uani 1 1 d . . . . .
H22A H 0.054952 0.607769 0.552179 0.053 Uiso 1 1 calc R U . . .

loop_
_atom_site_aniso_label
_atom_site_aniso_U_11
_atom_site_aniso_U_22
_atom_site_aniso_U_33
_atom_site_aniso_U_23
_atom_site_aniso_U_13
_atom_site_aniso_U_12
S1 0.0561(2) 0.0544(2) 0.0502(2) -0.02169(17) 0.01795(17) -0.03185(19)
N1 0.0626(8) 0.0550(8) 0.0500(7) -0.0239(6) 0.0173(6) -0.0321(6)
N2 0.0449(6) 0.0385(6) 0.0379(6) -0.0109(5) 0.0059(5) -0.0188(5)
N3 0.0486(6) 0.0421(6) 0.0439(6) -0.0153(5) 0.0113(5) -0.0241(5)
C1 0.0470(7) 0.0381(7) 0.0382(7) -0.0105(5) 0.0027(6) -0.0175(6)
C2 0.0386(6) 0.0341(6) 0.0378(7) -0.0063(5) 0.0007(5) -0.0133(5)
C3 0.0698(10) 0.0513(8) 0.0419(8) -0.0158(6) 0.0103(7) -0.0354(8)
O1 0.0837(15) 0.0456(11) 0.0590(12) -0.0205(9) 0.0039(11) -0.0329(11)
C4 0.0440(14) 0.0397(14) 0.0432(15) -0.0155(12) 0.0063(13) -0.0173(13)
C5 0.108(3) 0.074(2) 0.0419(19) -0.0030(16) -0.0129(18) -0.041(2)
O1B 0.0491(13) 0.0543(14) 0.0632(15) -0.0265(11) 0.0051(11) -0.0237(11)
C4B 0.058(2) 0.0434(19) 0.048(2) -0.0101(15) -0.0013(16) -0.028(2)
C5B 0.063(2) 0.095(3) 0.073(3) -0.039(3) 0.020(2) -0.041(2)
C6 0.0447(7) 0.0339(7) 0.0401(7) -0.0062(5) -0.0012(5) -0.0160(6)
C7 0.0591(9) 0.0486(8) 0.0485(8) -0.0169(7) 0.0093(7) -0.0252(7)
C8 0.0773(12) 0.0555(10) 0.0622(10) -0.0273(8) 0.0079(9) -0.0321(9)
C9 0.0700(11) 0.0526(9) 0.0724(12) -0.0178(8) 0.0005(9) -0.0355(9)
C10 0.0533(9) 0.0500(9) 0.0625(10) -0.0074(7) 0.0041(7) -0.0273(7)
C11 0.0515(8) 0.0434(8) 0.0481(8) -0.0116(6) 0.0062(6) -0.0219(7)
O21 0.0604(7) 0.0612(7) 0.0476(6) -0.0222(5) 0.0193(5) -0.0361(6)
O22 0.0547(6) 0.0518(6) 0.0462(6) -0.0123(4) 0.0101(5) -0.0296(5)
C21 0.0442(7) 0.0416(7) 0.0382(7) -0.0068(5) 0.0036(6) -0.0175(6)
C22 0.0496(8) 0.0487(8) 0.0385(7) -0.0125(6) 0.0086(6) -0.0218(7)

loop_
_atom_type_symbol
_atom_type_description
_atom_type_scat_dispersion_real
_atom_type_scat_dispersion_imag
_atom_type_scat_source
C C 0.0181 0.0091 'International Tables Vol C Tables 4.2.6.8 and 6.1.1.4'
H H 0 0 'International Tables Vol C Tables 4.2.6.8 and 6.1.1.4'
N N 0.0311 0.018 'International Tables Vol C Tables 4.2.6.8 and 6.1.1.4'
O O 0.0492 0.0322 'International Tables Vol C Tables 4.2.6.8 and 6.1.1.4'
S S 0.3331 0.5567 'International Tables Vol C Tables 4.2.6.8 and 6.1.1.4'

loop_
_geom_angle_atom_site_label_1
_geom_angle_atom_site_label_2
_geom_angle_atom_site_label_3
_geom_angle
_geom_angle_site_symmetry_1
_geom_angle_site_symmetry_3
_geom_angle_publ_flag
N1 S1 C2 92.53(6) . . ?
C1 N1 S1 108.08(10) . . ?
C2 N2 C1 109.88(11) . . ?
C2 N3 C6 130.22(12) . . ?
C2 N3 H3B 114.9 . . ?
C6 N3 H3B 114.9 . . ?
N1 C1 N2 118.92(12) . . ?
N1 C1 C3 122.52(13) . . ?
N2 C1 C3 118.55(12) . . ?
N2 C2 N3 120.70(12) . . ?
N2 C2 S1 110.57(10) . . ?
N3 C2 S1 128.73(11) . . ?
C1 C3 C4 114.68(15) . . ?
C1 C3 C4B 112.36(16) . . ?
C1 C3 H3A 108.6 . . ?
C4 C3 H3A 108.6 . . ?
C1 C3 H3C 108.6 . . ?
C4 C3 H3C 108.6 . . ?
H3A C3 H3C 107.6 . . ?
C1 C3 H3D 109.1 . . ?
C4B C3 H3D 109.1 . . ?
C1 C3 H3E 109.1 . . ?
C4B C3 H3E 109.1 . . ?
H3D C3 H3E 107.9 . . ?
C4 O1 H1 107.9 . . ?
O1 C4 C5 111.2(2) . . ?
O1 C4 C3 107.0(2) . . ?
C5 C4 C3 108.2(3) . . ?
O1 C4 H4A 110.1 . . ?
C5 C4 H4A 110.1 . . ?
C3 C4 H4A 110.1 . . ?
C4 C5 H5A 109.5 . . ?
C4 C5 H5B 109.5 . . ?
H5A C5 H5B 109.5 . . ?
C4 C5 H5C 109.5 . . ?
H5A C5 H5C 109.5 . . ?
H5B C5 H5C 109.5 . . ?
C4B O1B H1B 116.4 . . ?
O1B C4B C5B 106.9(3) . . ?
O1B C4B C3 111.0(3) . . ?
C5B C4B C3 105.4(4) . . ?
O1B C4B H4BA 111.1 . . ?
C5B C4B H4BA 111.1 . . ?
C3 C4B H4BA 111.1 . . ?
C4B C5B H5BA 109.5 . . ?
C4B C5B H5BB 109.5 . . ?
H5BA C5B H5BB 109.5 . . ?
C4B C5B H5BC 109.5 . . ?
H5BA C5B H5BC 109.5 . . ?
H5BB C5B H5BC 109.5 . . ?
C11 C6 C7 119.41(13) . . ?
C11 C6 N3 124.37(13) . . ?
C7 C6 N3 116.22(13) . . ?
C8 C7 C6 120.03(15) . . ?
C8 C7 H7A 120 . . ?
C6 C7 H7A 120 . . ?
C9 C8 C7 120.51(15) . . ?
C9 C8 H8A 119.7 . . ?
C7 C8 H8A 119.7 . . ?
C10 C9 C8 119.44(15) . . ?
C10 C9 H9A 120.3 . . ?
C8 C9 H9A 120.3 . . ?
C9 C10 C11 120.73(15) . . ?
C9 C10 H10A 119.6 . . ?
C11 C10 H10A 119.6 . . ?
C6 C11 C10 119.88(14) . . ?
C6 C11 H11A 120.1 . . ?
C10 C11 H11A 120.1 . . ?
C21 O21 H21 112.7 . . ?
O22 C21 O21 124.40(13) . . ?
O22 C21 C22 121.17(13) . . ?
O21 C21 C22 114.43(12) . . ?
C22 C22 C21 124.39(17) 2_566 . ?
C22 C22 H22A 117.8 2_566 . ?
C21 C22 H22A 117.8 . . ?

loop_
_geom_bond_atom_site_label_1
_geom_bond_atom_site_label_2
_geom_bond_distance
_geom_bond_site_symmetry_2
_geom_bond_publ_flag
S1 N1 1.6713(13) . ?
S1 C2 1.7229(14) . ?
N1 C1 1.3082(19) . ?
N2 C2 1.3287(17) . ?
N2 C1 1.3660(17) . ?
N3 C2 1.3419(17) . ?
N3 C6 1.4064(17) . ?
N3 H3B 0.86 . ?
C1 C3 1.5010(19) . ?
C3 C4 1.545(3) . ?
C3 C4B 1.587(4) . ?
C3 H3A 0.97 . ?
C3 H3C 0.97 . ?
C3 H3D 0.97 . ?
C3 H3E 0.97 . ?
O1 C4 1.425(3) . ?
O1 H1 0.9458 . ?
C4 C5 1.509(5) . ?
C4 H4A 0.98 . ?
C5 H5A 0.96 . ?
C5 H5B 0.96 . ?
C5 H5C 0.96 . ?
O1B C4B 1.429(4) . ?
O1B H1B 0.7527 . ?
C4B C5B 1.498(6) . ?
C4B H4BA 0.98 . ?
C5B H5BA 0.96 . ?
C5B H5BB 0.96 . ?
C5B H5BC 0.96 . ?
C6 C11 1.386(2) . ?
C6 C7 1.391(2) . ?
C7 C8 1.382(2) . ?
C7 H7A 0.93 . ?
C8 C9 1.382(3) . ?
C8 H8A 0.93 . ?
C9 C10 1.376(2) . ?
C9 H9A 0.93 . ?
C10 C11 1.386(2) . ?
C10 H10A 0.93 . ?
C11 H11A 0.93 . ?
O21 C21 1.3112(17) . ?
O21 H21 0.899 . ?
O22 C21 1.2163(17) . ?
C21 C22 1.4803(19) . ?
C22 C22 1.306(3) 2_566 ?
C22 H22A 0.93 . ?

loop_
_geom_hbond_atom_site_label_D
_geom_hbond_atom_site_label_H
_geom_hbond_atom_site_label_A
_geom_hbond_distance_DH
_geom_hbond_distance_HA
_geom_hbond_distance_DA
_geom_hbond_angle_DHA
_geom_hbond_site_symmetry_A
_geom_hbond_publ_flag
N3 H3B O22 0.86 1.99 2.8369(15) 169.8 . yes
O1 H1 O1 0.95 2.63 3.366(4) 134.7 2_655 yes
C5 H5C O1 0.96 2.51 3.149(4) 124.4 2_655 yes
O1B H1B N1 0.75 2.29 3.030(3) 167.1 1_455 yes
C11 H11A S1 0.93 2.45 3.1506(15) 132.6 . yes
O21 H21 N2 0.9 1.77 2.6698(15) 179.6 . yes

loop_
_geom_torsion_atom_site_label_1
_geom_torsion_atom_site_label_2
_geom_torsion_atom_site_label_3
_geom_torsion_atom_site_label_4
_geom_torsion
_geom_torsion_site_symmetry_1
_geom_torsion_site_symmetry_2
_geom_torsion_site_symmetry_3
_geom_torsion_site_symmetry_4
_geom_torsion_publ_flag
C2 S1 N1 C1 0.49(13) . . . . ?
S1 N1 C1 N2 0.05(19) . . . . ?
S1 N1 C1 C3 -179.40(12) . . . . ?
C2 N2 C1 N1 -0.8(2) . . . . ?
C2 N2 C1 C3 178.71(13) . . . . ?
C1 N2 C2 N3 -179.85(13) . . . . ?
C1 N2 C2 S1 1.07(15) . . . . ?
C6 N3 C2 N2 177.76(13) . . . . ?
C6 N3 C2 S1 -3.3(2) . . . . ?
N1 S1 C2 N2 -0.93(11) . . . . ?
N1 S1 C2 N3 -179.92(14) . . . . ?
N1 C1 C3 C4 -2.0(3) . . . . ?
N2 C1 C3 C4 178.55(18) . . . . ?
N1 C1 C3 C4B -41.1(3) . . . . ?
N2 C1 C3 C4B 139.4(2) . . . . ?
C1 C3 C4 O1 160.4(2) . . . . ?
C1 C3 C4 C5 -79.6(3) . . . . ?
C1 C3 C4B O1B -156.0(2) . . . . ?
C1 C3 C4B C5B 88.7(3) . . . . ?
C2 N3 C6 C11 -3.3(3) . . . . ?
C2 N3 C6 C7 176.98(15) . . . . ?
C11 C6 C7 C8 -0.2(2) . . . . ?
N3 C6 C7 C8 179.57(15) . . . . ?
C6 C7 C8 C9 0.1(3) . . . . ?
C7 C8 C9 C10 -0.1(3) . . . . ?
C8 C9 C10 C11 0.1(3) . . . . ?
C7 C6 C11 C10 0.2(2) . . . . ?
N3 C6 C11 C10 -179.54(14) . . . . ?
C9 C10 C11 C6 -0.1(3) . . . . ?
O22 C21 C22 C22 175.54(19) . . . 2_566 ?
O21 C21 C22 C22 -4.3(3) . . . 2_566 ?
